data_7013594
loop_
_publ_author_name
'Kilian, Petr'
'Slawin, Alexandra M. Z.'
'Woollins, J. Derek'

_publ_section_title
;
 A structural study of 1,8-bis(dimethyl phosphonito) naphthalene and
 related crowded chalcogeno derivatives
;
_journal_issue 20
_journal_name_full 'Dalton Transactions'
_journal_page_first 3876
_journal_paper_doi 10.1039/b310392g
_journal_year 2003
_chemical_formula_sum 'C14 H18 O4 P2 Se2'
_chemical_formula_weight 470.14
_chemical_name_systematic
;
?
;
_space_group_IT_number 2
_symmetry_cell_setting triclinic
_symmetry_space_group_name_Hall '-P 1'
_symmetry_space_group_name_H-M 'P -1'
_atom_sites_solution_hydrogens geom
_atom_sites_solution_primary direct
_atom_sites_solution_secondary difmap
_audit_creation_method SHELXL-97
_cell_angle_alpha 111.390(2)
_cell_angle_beta 99.658(2)
_cell_angle_gamma 108.660(2)
_cell_formula_units_Z 4
_cell_length_a 9.9621(14)
_cell_length_b 14.375(2)
_cell_length_c 14.560(2)
_cell_measurement_reflns_used 115
_cell_measurement_temperature 125(2)
_cell_measurement_theta_max 28
_cell_measurement_theta_min 12
_cell_volume 1741.1(4)
_computing_cell_refinement 'Bruker SMART'
_computing_data_collection 'Bruker SMART'
_computing_data_reduction 'Bruker SHELXTL'
_computing_molecular_graphics 'Bruker SHELXTL'
_computing_publication_material 'Bruker SHELXTL'
_computing_structure_refinement 'SHELXL-97 (Sheldrick, 1997)'
_computing_structure_solution 'SHELXS-97 (Sheldrick, 1990)'
_diffrn_ambient_temperature 125(2)
_diffrn_detector_area_resol_mean 0.9
_diffrn_measured_fraction_theta_full 0.954
_diffrn_measured_fraction_theta_max 0.954
_diffrn_measurement_device_type 'CCD area detector'
_diffrn_measurement_method 'phi and omega scans'
_diffrn_radiation_monochromator graphite
_diffrn_radiation_source 'fine-focus sealed tube'
_diffrn_radiation_type MoK\a
_diffrn_radiation_wavelength 0.71073
_diffrn_reflns_av_R_equivalents 0.0462
_diffrn_reflns_av_sigmaI/netI 0.0366
_diffrn_reflns_limit_h_max 10
_diffrn_reflns_limit_h_min -11
_diffrn_reflns_limit_k_max 15
_diffrn_reflns_limit_k_min -15
_diffrn_reflns_limit_l_max 16
_diffrn_reflns_limit_l_min -16
_diffrn_reflns_number 8680
_diffrn_reflns_theta_full 23.50
_diffrn_reflns_theta_max 23.50
_diffrn_reflns_theta_min 1.71
_exptl_absorpt_coefficient_mu 4.444
_exptl_absorpt_correction_T_max 1.00000
_exptl_absorpt_correction_T_min 0.694566
_exptl_absorpt_correction_type SADABS
_exptl_crystal_colour colourless
_exptl_crystal_density_diffrn 1.794
_exptl_crystal_density_method 'not measured'
_exptl_crystal_description prism
_exptl_crystal_F_000 928
_exptl_crystal_size_max .1
_exptl_crystal_size_mid .1
_exptl_crystal_size_min .1
_refine_diff_density_max 0.455
_refine_diff_density_min -0.409
_refine_diff_density_rms 0.086
_refine_ls_extinction_coef 0.0022(3)
_refine_ls_extinction_expression Fc^*^=kFc[1+0.001xFc^2^\l^3^/sin(2\q)]^-1/4^
_refine_ls_extinction_method SHELXL
_refine_ls_goodness_of_fit_ref 1.045
_refine_ls_hydrogen_treatment mixed
_refine_ls_matrix_type full
_refine_ls_number_parameters 398
_refine_ls_number_reflns 4918
_refine_ls_number_restraints 0
_refine_ls_restrained_S_all 1.045
_refine_ls_R_factor_all 0.0326
_refine_ls_R_factor_gt 0.0269
_refine_ls_shift/su_max 0.002
_refine_ls_shift/su_mean 0.000
_refine_ls_structure_factor_coef Fsqd
_refine_ls_weighting_details 'calc w=1/[\s^2^(Fo^2^)+(0.0426P)^2^+0.2121P] where P=(Fo^2^+2Fc^2^)/3'
_refine_ls_weighting_scheme calc
_refine_ls_wR_factor_gt 0.0664
_refine_ls_wR_factor_ref 0.0684
_reflns_number_gt 4313
_reflns_number_total 4918
_reflns_threshold_expression >2sigma(I)
_cod_data_source_file b310392g.txt
_cod_data_source_block 7
_cod_depositor_comments
;
The following automatic conversions were performed:
'_symmetry_cell_setting' value 'Triclinic' changed to 'triclinic'
according to '/home/saulius/struct/CIF-dictionaries/cif_core.dic'
dictionary named 'cif_core.dic' version 2.4.1 from 2010-06-29.

Automatic conversion script
Id: cif_fix_enum 1527 2010-12-29 10:47:43Z saulius 
;
_cod_original_sg_symbol_H-M P-1
_cod_database_code 7013594

loop_
_symmetry_equiv_pos_as_xyz
'x, y, z'
'-x, -y, -z'

loop_
_atom_site_label
_atom_site_type_symbol
_atom_site_fract_x
_atom_site_fract_y
_atom_site_fract_z
_atom_site_U_iso_or_equiv
_atom_site_adp_type
_atom_site_occupancy
_atom_site_symmetry_multiplicity
_atom_site_calc_flag
_atom_site_refinement_flags
_atom_site_disorder_assembly
_atom_site_disorder_group
Se1 Se -0.24415(4) 0.25645(3) 0.59307(3) 0.02665(11) Uani 1 1 d . . .
P1 P -0.23927(9) 0.17515(6) 0.44305(6) 0.01719(19) Uani 1 1 d . . .
C1 C -0.1551(3) 0.0780(2) 0.4262(2) 0.0182(7) Uani 1 1 d . . .
C2 C -0.2287(3) -0.0008(2) 0.4549(2) 0.0213(7) Uani 1 1 d . . .
H2A H -0.2887 0.0141 0.4978 0.026 Uiso 1 1 calc R . .
C3 C -0.2179(4) -0.1016(3) 0.4229(3) 0.0252(8) Uani 1 1 d . . .
H3A H -0.2632 -0.1518 0.4482 0.030 Uiso 1 1 calc R . .
C4 C -0.1419(4) -0.1268(2) 0.3553(3) 0.0215(7) Uani 1 1 d . . .
H4A H -0.1421 -0.1979 0.3284 0.026 Uiso 1 1 calc R . .
C5 C -0.0620(3) -0.0490(2) 0.3241(2) 0.0198(7) Uani 1 1 d . . .
C6 C 0.0116(4) -0.0794(3) 0.2509(3) 0.0241(8) Uani 1 1 d . . .
H6A H 0.0051 -0.1522 0.2221 0.029 Uiso 1 1 calc R . .
C7 C 0.0918(4) -0.0059(2) 0.2210(2) 0.0232(7) Uani 1 1 d . . .
H7A H 0.1307 -0.0287 0.1656 0.028 Uiso 1 1 calc R . .
C8 C 0.1157(4) 0.1044(3) 0.2742(2) 0.0214(7) Uani 1 1 d . . .
H8A H 0.1794 0.1570 0.2582 0.026 Uiso 1 1 calc R . .
C9 C 0.0507(3) 0.1393(2) 0.3487(2) 0.0168(7) Uani 1 1 d . . .
C10 C -0.0559(3) 0.0601(2) 0.3681(2) 0.0172(7) Uani 1 1 d . . .
P9 P 0.15658(9) 0.28474(6) 0.43536(6) 0.01575(19) Uani 1 1 d . . .
Se9 Se 0.16584(4) 0.39514(2) 0.37272(3) 0.02177(11) Uani 1 1 d . . .
O11 O -0.4023(2) 0.10299(16) 0.35805(16) 0.0216(5) Uani 1 1 d . . .
C11 C -0.5336(4) 0.0455(3) 0.3775(3) 0.0328(9) Uani 1 1 d . . .
H11A H -0.6197 0.0071 0.3136 0.049 Uiso 1 1 calc R . .
H11B H -0.5531 0.0983 0.4326 0.049 Uiso 1 1 calc R . .
H11C H -0.5171 -0.0079 0.3995 0.049 Uiso 1 1 calc R . .
O12 O -0.1658(2) 0.24438(16) 0.38799(17) 0.0204(5) Uani 1 1 d . . .
C12 C -0.2178(4) 0.3251(3) 0.3784(3) 0.0260(8) Uani 1 1 d . . .
H12A H -0.1616 0.3610 0.3426 0.039 Uiso 1 1 calc R . .
H12B H -0.2022 0.3802 0.4479 0.039 Uiso 1 1 calc R . .
H12C H -0.3246 0.2884 0.3381 0.039 Uiso 1 1 calc R . .
O13 O 0.3188(2) 0.29289(17) 0.48285(17) 0.0218(5) Uani 1 1 d . . .
C13 C 0.4442(4) 0.3252(3) 0.4475(3) 0.0296(8) Uani 1 1 d . . .
H13A H 0.5304 0.3233 0.4893 0.044 Uiso 1 1 calc R . .
H13B H 0.4691 0.3999 0.4550 0.044 Uiso 1 1 calc R . .
H13C H 0.4186 0.2745 0.3741 0.044 Uiso 1 1 calc R . .
O14 O 0.1007(2) 0.29916(16) 0.53281(16) 0.0190(5) Uani 1 1 d . . .
C14 C 0.1442(4) 0.4069(2) 0.6158(3) 0.0246(8) Uani 1 1 d . . .
H14A H 0.0993 0.4002 0.6694 0.037 Uiso 1 1 calc R . .
H14B H 0.1095 0.4507 0.5880 0.037 Uiso 1 1 calc R . .
H14C H 0.2535 0.4429 0.6466 0.037 Uiso 1 1 calc R . .
Se21 Se -0.75648(4) 0.78407(3) 1.12360(3) 0.02720(11) Uani 1 1 d . . .
P21 P -0.78548(9) 0.67828(6) 0.97203(6) 0.01695(19) Uani 1 1 d . . .
C21 C -0.7054(3) 0.5787(2) 0.9539(2) 0.0174(7) Uani 1 1 d . . .
C22 C -0.7804(3) 0.5027(2) 0.9856(2) 0.0208(7) Uani 1 1 d . . .
H22A H -0.8423 0.5190 1.0264 0.025 Uiso 1 1 calc R . .
C23 C -0.7675(4) 0.4030(2) 0.9593(2) 0.0221(7) Uani 1 1 d . . .
H23A H -0.8146 0.3547 0.9859 0.027 Uiso 1 1 calc R . .
C24 C -0.6871(4) 0.3758(2) 0.8957(3) 0.0218(7) Uani 1 1 d . . .
H24A H -0.6845 0.3058 0.8738 0.026 Uiso 1 1 calc R . .
C25 C -0.6069(3) 0.4501(2) 0.8611(2) 0.0180(7) Uani 1 1 d . . .
C26 C -0.5321(4) 0.4149(3) 0.7895(2) 0.0227(7) Uani 1 1 d . . .
H26A H -0.5343 0.3434 0.7672 0.027 Uiso 1 1 calc R . .
C27 C -0.4571(4) 0.4831(3) 0.7526(3) 0.0241(7) Uani 1 1 d . . .
H27A H -0.4168 0.4570 0.6988 0.029 Uiso 1 1 calc R . .
C28 C -0.4402(3) 0.5927(2) 0.7955(2) 0.0213(7) Uani 1 1 d . . .
H28A H -0.3832 0.6410 0.7722 0.026 Uiso 1 1 calc R . .
C29 C -0.5030(3) 0.6328(2) 0.8698(2) 0.0152(7) Uani 1 1 d . . .
C30 C -0.6052(3) 0.5582(2) 0.8968(2) 0.0159(7) Uani 1 1 d . . .
P29 P -0.40280(9) 0.78094(6) 0.94381(6) 0.01583(18) Uani 1 1 d . . .
Se29 Se -0.40848(4) 0.87596(3) 0.86550(3) 0.02235(11) Uani 1 1 d . . .
O31 O -0.9620(2) 0.60564(16) 0.91940(16) 0.0201(5) Uani 1 1 d . . .
C31 C -1.0247(4) 0.5162(3) 0.8144(2) 0.0239(7) Uani 1 1 d . . .
H31A H -1.1338 0.4814 0.7958 0.036 Uiso 1 1 calc R . .
H31B H -0.9839 0.4618 0.8112 0.036 Uiso 1 1 calc R . .
H31C H -0.9985 0.5451 0.7653 0.036 Uiso 1 1 calc R . .
O32 O -0.7376(2) 0.72609(16) 0.89472(16) 0.0190(5) Uani 1 1 d . . .
C32 C -0.7847(4) 0.8084(3) 0.8837(3) 0.0245(8) Uani 1 1 d . . .
H32A H -0.7460 0.8291 0.8332 0.037 Uiso 1 1 calc R . .
H32B H -0.7456 0.8734 0.9513 0.037 Uiso 1 1 calc R . .
H32C H -0.8943 0.7783 0.8593 0.037 Uiso 1 1 calc R . .
O33 O -0.2358(2) 0.79732(16) 0.99301(16) 0.0205(5) Uani 1 1 d . . .
C33 C -0.1162(4) 0.8220(3) 0.9505(3) 0.0303(8) Uani 1 1 d . . .
H33A H -0.0255 0.8278 0.9951 0.045 Uiso 1 1 calc R . .
H33B H -0.0972 0.8918 0.9473 0.045 Uiso 1 1 calc R . .
H33C H -0.1445 0.7633 0.8802 0.045 Uiso 1 1 calc R . .
O34 O -0.4525(2) 0.80564(16) 1.04390(16) 0.0188(5) Uani 1 1 d . . .
C34 C -0.3862(4) 0.9170(2) 1.1279(3) 0.0259(8) Uani 1 1 d . . .
H34A H -0.4290 0.9184 1.1841 0.039 Uiso 1 1 calc R . .
H34B H -0.4073 0.9662 1.1015 0.039 Uiso 1 1 calc R . .
H34C H -0.2777 0.9413 1.1549 0.039 Uiso 1 1 calc R . .

loop_
_atom_site_aniso_label
_atom_site_aniso_U_11
_atom_site_aniso_U_22
_atom_site_aniso_U_33
_atom_site_aniso_U_23
_atom_site_aniso_U_13
_atom_site_aniso_U_12
Se1 0.0273(2) 0.0299(2) 0.01839(19) 0.00635(15) 0.00926(15) 0.01097(15)
P1 0.0157(4) 0.0193(4) 0.0160(4) 0.0080(3) 0.0059(3) 0.0063(3)
C1 0.0148(16) 0.0198(16) 0.0159(16) 0.0071(14) 0.0009(14) 0.0053(13)
C2 0.0173(17) 0.0262(18) 0.0228(18) 0.0149(15) 0.0076(14) 0.0070(14)
C3 0.0242(18) 0.0248(18) 0.0268(19) 0.0170(16) 0.0034(16) 0.0064(15)
C4 0.0210(17) 0.0166(16) 0.0242(18) 0.0100(14) 0.0007(15) 0.0069(14)
C5 0.0143(16) 0.0172(16) 0.0185(17) 0.0044(14) -0.0029(14) 0.0038(13)
C6 0.0217(18) 0.0190(17) 0.0231(18) 0.0023(15) 0.0007(15) 0.0100(14)
C7 0.0197(17) 0.0256(18) 0.0186(17) 0.0044(15) 0.0046(14) 0.0098(14)
C8 0.0196(17) 0.0234(17) 0.0179(17) 0.0082(14) 0.0034(14) 0.0077(14)
C9 0.0175(16) 0.0174(16) 0.0142(16) 0.0071(13) 0.0030(13) 0.0068(13)
C10 0.0138(16) 0.0195(16) 0.0138(16) 0.0071(13) 0.0000(13) 0.0040(13)
P9 0.0154(4) 0.0156(4) 0.0163(4) 0.0080(3) 0.0052(3) 0.0054(3)
Se9 0.02260(19) 0.02098(18) 0.02600(19) 0.01542(15) 0.00865(15) 0.00804(14)
O11 0.0173(12) 0.0246(12) 0.0189(12) 0.0093(10) 0.0039(10) 0.0055(9)
C11 0.0179(18) 0.034(2) 0.034(2) 0.0133(17) 0.0050(16) 0.0002(16)
O12 0.0197(12) 0.0218(11) 0.0269(12) 0.0145(10) 0.0106(10) 0.0116(9)
C12 0.0274(19) 0.0230(17) 0.035(2) 0.0174(16) 0.0118(16) 0.0131(15)
O13 0.0169(12) 0.0251(12) 0.0257(12) 0.0147(10) 0.0056(10) 0.0081(9)
C13 0.0205(18) 0.041(2) 0.030(2) 0.0176(17) 0.0127(16) 0.0124(16)
O14 0.0198(12) 0.0176(11) 0.0185(11) 0.0075(9) 0.0072(10) 0.0065(9)
C14 0.0246(18) 0.0216(17) 0.0181(17) 0.0024(14) 0.0063(15) 0.0062(14)
Se21 0.0288(2) 0.0282(2) 0.02006(19) 0.00443(15) 0.01059(15) 0.01247(15)
P21 0.0169(4) 0.0181(4) 0.0169(4) 0.0076(4) 0.0073(3) 0.0078(3)
C21 0.0176(16) 0.0167(16) 0.0140(16) 0.0061(13) 0.0013(13) 0.0052(13)
C22 0.0174(17) 0.0275(17) 0.0218(18) 0.0138(15) 0.0087(14) 0.0098(14)
C23 0.0214(17) 0.0217(17) 0.0234(18) 0.0147(15) 0.0037(15) 0.0057(14)
C24 0.0211(17) 0.0158(16) 0.0237(18) 0.0081(14) -0.0019(15) 0.0072(13)
C25 0.0148(16) 0.0170(16) 0.0144(16) 0.0049(13) -0.0017(13) 0.0030(13)
C26 0.0204(17) 0.0186(16) 0.0213(18) 0.0028(14) 0.0025(15) 0.0080(14)
C27 0.0207(18) 0.0284(18) 0.0186(17) 0.0051(15) 0.0067(14) 0.0110(14)
C28 0.0170(17) 0.0227(17) 0.0172(17) 0.0068(14) 0.0017(14) 0.0045(14)
C29 0.0142(16) 0.0164(15) 0.0131(15) 0.0057(13) 0.0029(13) 0.0058(13)
C30 0.0141(16) 0.0214(16) 0.0097(15) 0.0064(13) -0.0002(13) 0.0072(13)
P29 0.0158(4) 0.0157(4) 0.0164(4) 0.0084(3) 0.0047(3) 0.0059(3)
Se29 0.02264(19) 0.02453(19) 0.02698(19) 0.01767(15) 0.00950(15) 0.01036(14)
O31 0.0178(12) 0.0232(11) 0.0202(12) 0.0098(10) 0.0077(10) 0.0088(9)
C31 0.0223(18) 0.0280(18) 0.0178(17) 0.0093(15) 0.0027(14) 0.0090(14)
O32 0.0204(12) 0.0202(11) 0.0209(12) 0.0108(10) 0.0084(10) 0.0112(9)
C32 0.0259(18) 0.0234(17) 0.0322(19) 0.0172(16) 0.0091(16) 0.0145(15)
O33 0.0161(11) 0.0221(11) 0.0231(12) 0.0114(10) 0.0046(10) 0.0071(9)
C33 0.0212(19) 0.038(2) 0.027(2) 0.0134(17) 0.0051(16) 0.0083(16)
O34 0.0192(11) 0.0165(11) 0.0177(11) 0.0058(9) 0.0055(9) 0.0060(9)
C34 0.0261(19) 0.0212(17) 0.0208(18) 0.0024(15) 0.0062(15) 0.0073(15)

loop_
_atom_type_symbol
_atom_type_description
_atom_type_scat_dispersion_real
_atom_type_scat_dispersion_imag
_atom_type_scat_source
C C 0.0033 0.0016 'International Tables Vol C Tables 4.2.6.8 and 6.1.1.4'
H H 0.0000 0.0000 'International Tables Vol C Tables 4.2.6.8 and 6.1.1.4'
O O 0.0106 0.0060 'International Tables Vol C Tables 4.2.6.8 and 6.1.1.4'
P P 0.1023 0.0942 'International Tables Vol C Tables 4.2.6.8 and 6.1.1.4'
Se Se -0.0929 2.2259 'International Tables Vol C Tables 4.2.6.8 and 6.1.1.4'

loop_
_geom_angle_atom_site_label_1
_geom_angle_atom_site_label_2
_geom_angle_atom_site_label_3
_geom_angle
_geom_angle_site_symmetry_1
_geom_angle_site_symmetry_3
_geom_angle_publ_flag
O12 P1 O11 98.89(12) . . ?
O12 P1 C1 104.11(13) . . ?
O11 P1 C1 103.43(13) . . ?
O12 P1 Se1 119.30(9) . . ?
O11 P1 Se1 113.06(9) . . ?
C1 P1 Se1 115.68(10) . . ?
C2 C1 C10 119.5(3) . . ?
C2 C1 P1 110.1(2) . . ?
C10 C1 P1 128.5(2) . . ?
C1 C2 C3 122.2(3) . . ?
C4 C3 C2 119.3(3) . . ?
C3 C4 C5 121.1(3) . . ?
C6 C5 C4 119.5(3) . . ?
C6 C5 C10 120.9(3) . . ?
C4 C5 C10 119.6(3) . . ?
C7 C6 C5 120.9(3) . . ?
C6 C7 C8 118.4(3) . . ?
C9 C8 C7 122.7(3) . . ?
C8 C9 C10 119.7(3) . . ?
C8 C9 P9 110.8(2) . . ?
C10 C9 P9 126.9(2) . . ?
C1 C10 C5 116.9(3) . . ?
C1 C10 C9 127.3(3) . . ?
C5 C10 C9 115.8(3) . . ?
O14 P9 O13 99.47(12) . . ?
O14 P9 C9 102.65(13) . . ?
O13 P9 C9 103.08(13) . . ?
O14 P9 Se9 119.07(9) . . ?
O13 P9 Se9 111.95(8) . . ?
C9 P9 Se9 117.97(10) . . ?
C11 O11 P1 124.6(2) . . ?
C12 O12 P1 119.3(2) . . ?
C13 O13 P9 125.5(2) . . ?
C14 O14 P9 120.64(19) . . ?
O32 P21 O31 104.99(11) . . ?
O32 P21 C21 102.34(13) . . ?
O31 P21 C21 104.40(13) . . ?
O32 P21 Se21 120.07(9) . . ?
O31 P21 Se21 105.37(9) . . ?
C21 P21 Se21 118.03(10) . . ?
C22 C21 C30 119.9(3) . . ?
C22 C21 P21 109.1(2) . . ?
C30 C21 P21 129.8(2) . . ?
C21 C22 C23 122.0(3) . . ?
C24 C23 C22 119.5(3) . . ?
C23 C24 C25 121.2(3) . . ?
C24 C25 C26 118.8(3) . . ?
C24 C25 C30 120.0(3) . . ?
C26 C25 C30 121.2(3) . . ?
C27 C26 C25 120.4(3) . . ?
C26 C27 C28 119.0(3) . . ?
C29 C28 C27 122.6(3) . . ?
C28 C29 C30 119.7(3) . . ?
C28 C29 P29 110.5(2) . . ?
C30 C29 P29 127.7(2) . . ?
C21 C30 C25 116.6(3) . . ?
C21 C30 C29 127.8(3) . . ?
C25 C30 C29 115.6(3) . . ?
O34 P29 O33 99.46(12) . . ?
O34 P29 C29 102.77(13) . . ?
O33 P29 C29 103.03(12) . . ?
O34 P29 Se29 118.95(9) . . ?
O33 P29 Se29 111.96(8) . . ?
C29 P29 Se29 118.02(10) . . ?
C31 O31 P21 121.29(19) . . ?
C32 O32 P21 119.8(2) . . ?
C33 O33 P29 125.4(2) . . ?
C34 O34 P29 119.69(19) . . ?

loop_
_geom_bond_atom_site_label_1
_geom_bond_atom_site_label_2
_geom_bond_distance
_geom_bond_site_symmetry_2
_geom_bond_publ_flag
Se1 P1 2.0854(9) . ?
P1 O12 1.575(2) . ?
P1 O11 1.599(2) . ?
P1 C1 1.812(3) . ?
C1 C2 1.383(4) . ?
C1 C10 1.429(5) . ?
C2 C3 1.397(4) . ?
C3 C4 1.356(5) . ?
C4 C5 1.420(4) . ?
C5 C6 1.412(5) . ?
C5 C10 1.437(4) . ?
C6 C7 1.363(5) . ?
C7 C8 1.403(4) . ?
C8 C9 1.377(5) . ?
C9 C10 1.437(4) . ?
C9 P9 1.815(3) . ?
P9 O14 1.578(2) . ?
P9 O13 1.597(2) . ?
P9 Se9 2.0854(8) . ?
O11 C11 1.441(4) . ?
O12 C12 1.453(4) . ?
O13 C13 1.434(4) . ?
O14 C14 1.441(4) . ?
Se21 P21 2.0792(9) . ?
P21 O32 1.582(2) . ?
P21 O31 1.600(2) . ?
P21 C21 1.811(3) . ?
C21 C22 1.388(4) . ?
C21 C30 1.436(5) . ?
C22 C23 1.397(4) . ?
C23 C24 1.356(5) . ?
C24 C25 1.419(4) . ?
C25 C26 1.420(5) . ?
C25 C30 1.440(4) . ?
C26 C27 1.363(5) . ?
C27 C28 1.406(4) . ?
C28 C29 1.377(5) . ?
C29 C30 1.444(4) . ?
C29 P29 1.816(3) . ?
P29 O34 1.572(2) . ?
P29 O33 1.601(2) . ?
P29 Se29 2.0815(8) . ?
O31 C31 1.454(4) . ?
O32 C32 1.454(4) . ?
O33 C33 1.437(4) . ?
O34 C34 1.456(4) . ?

loop_
_geom_torsion_atom_site_label_1
_geom_torsion_atom_site_label_2
_geom_torsion_atom_site_label_3
_geom_torsion_atom_site_label_4
_geom_torsion
_geom_torsion_site_symmetry_1
_geom_torsion_site_symmetry_2
_geom_torsion_site_symmetry_3
_geom_torsion_site_symmetry_4
_geom_torsion_publ_flag
O12 P1 C1 C2 -169.5(2) . . . . ?
O11 P1 C1 C2 -66.6(2) . . . . ?
Se1 P1 C1 C2 57.6(2) . . . . ?
O12 P1 C1 C10 -5.4(3) . . . . ?
O11 P1 C1 C10 97.6(3) . . . . ?
Se1 P1 C1 C10 -138.3(2) . . . . ?
C10 C1 C2 C3 -4.6(5) . . . . ?
P1 C1 C2 C3 161.2(3) . . . . ?
C1 C2 C3 C4 -4.9(5) . . . . ?
C2 C3 C4 C5 5.8(5) . . . . ?
C3 C4 C5 C6 -177.9(3) . . . . ?
C3 C4 C5 C10 2.8(4) . . . . ?
C4 C5 C6 C7 -178.6(3) . . . . ?
C10 C5 C6 C7 0.8(5) . . . . ?
C5 C6 C7 C8 8.0(5) . . . . ?
C6 C7 C8 C9 -5.9(5) . . . . ?
C7 C8 C9 C10 -5.3(5) . . . . ?
C7 C8 C9 P9 157.6(3) . . . . ?
C2 C1 C10 C5 12.7(4) . . . . ?
P1 C1 C10 C5 -150.2(2) . . . . ?
C2 C1 C10 C9 -167.1(3) . . . . ?
P1 C1 C10 C9 30.1(5) . . . . ?
C6 C5 C10 C1 168.8(3) . . . . ?
C4 C5 C10 C1 -11.8(4) . . . . ?
C6 C5 C10 C9 -11.4(4) . . . . ?
C4 C5 C10 C9 167.9(3) . . . . ?
C8 C9 C10 C1 -166.8(3) . . . . ?
P9 C9 C10 C1 33.4(4) . . . . ?
C8 C9 C10 C5 13.5(4) . . . . ?
P9 C9 C10 C5 -146.4(2) . . . . ?
C8 C9 P9 O14 -161.6(2) . . . . ?
C10 C9 P9 O14 -0.3(3) . . . . ?
C8 C9 P9 O13 -58.6(2) . . . . ?
C10 C9 P9 O13 102.7(3) . . . . ?
C8 C9 P9 Se9 65.3(2) . . . . ?
C10 C9 P9 Se9 -133.4(2) . . . . ?
O12 P1 O11 C11 -161.6(2) . . . . ?
C1 P1 O11 C11 91.5(3) . . . . ?
Se1 P1 O11 C11 -34.4(3) . . . . ?
O11 P1 O12 C12 68.2(2) . . . . ?
C1 P1 O12 C12 174.6(2) . . . . ?
Se1 P1 O12 C12 -54.6(2) . . . . ?
O14 P9 O13 C13 -155.9(2) . . . . ?
C9 P9 O13 C13 98.7(3) . . . . ?
Se9 P9 O13 C13 -29.1(3) . . . . ?
O13 P9 O14 C14 81.9(2) . . . . ?
C9 P9 O14 C14 -172.3(2) . . . . ?
Se9 P9 O14 C14 -39.8(2) . . . . ?
O32 P21 C21 C22 -158.5(2) . . . . ?
O31 P21 C21 C22 -49.2(2) . . . . ?
Se21 P21 C21 C22 67.3(2) . . . . ?
O32 P21 C21 C30 8.4(3) . . . . ?
O31 P21 C21 C30 117.6(3) . . . . ?
Se21 P21 C21 C30 -125.8(3) . . . . ?
C30 C21 C22 C23 -3.2(5) . . . . ?
P21 C21 C22 C23 165.1(3) . . . . ?
C21 C22 C23 C24 -4.2(5) . . . . ?
C22 C23 C24 C25 4.6(5) . . . . ?
C23 C24 C25 C26 -176.2(3) . . . . ?
C23 C24 C25 C30 2.4(5) . . . . ?
C24 C25 C26 C27 178.4(3) . . . . ?
C30 C25 C26 C27 -0.3(5) . . . . ?
C25 C26 C27 C28 7.3(5) . . . . ?
C26 C27 C28 C29 -3.4(5) . . . . ?
C27 C28 C29 C30 -7.7(5) . . . . ?
C27 C28 C29 P29 157.1(3) . . . . ?
C22 C21 C30 C25 9.8(4) . . . . ?
P21 C21 C30 C25 -155.9(2) . . . . ?
C22 C21 C30 C29 -170.9(3) . . . . ?
P21 C21 C30 C29 23.5(5) . . . . ?
C24 C25 C30 C21 -9.4(4) . . . . ?
C26 C25 C30 C21 169.2(3) . . . . ?
C24 C25 C30 C29 171.1(3) . . . . ?
C26 C25 C30 C29 -10.3(4) . . . . ?
C28 C29 C30 C21 -165.4(3) . . . . ?
P29 C29 C30 C21 32.6(4) . . . . ?
C28 C29 C30 C25 14.0(4) . . . . ?
P29 C29 C30 C25 -148.0(2) . . . . ?
C28 C29 P29 O34 -162.1(2) . . . . ?
C30 C29 P29 O34 1.2(3) . . . . ?
C28 C29 P29 O33 -59.1(2) . . . . ?
C30 C29 P29 O33 104.3(3) . . . . ?
C28 C29 P29 Se29 64.8(2) . . . . ?
C30 C29 P29 Se29 -131.8(2) . . . . ?
O32 P21 O31 C31 56.7(2) . . . . ?
C21 P21 O31 C31 -50.6(2) . . . . ?
Se21 P21 O31 C31 -175.61(19) . . . . ?
O31 P21 O32 C32 69.5(2) . . . . ?
C21 P21 O32 C32 178.3(2) . . . . ?
Se21 P21 O32 C32 -48.6(2) . . . . ?
O34 P29 O33 C33 -157.8(2) . . . . ?
C29 P29 O33 C33 96.7(3) . . . . ?
Se29 P29 O33 C33 -31.1(3) . . . . ?
O33 P29 O34 C34 69.6(2) . . . . ?
C29 P29 O34 C34 175.4(2) . . . . ?
Se29 P29 O34 C34 -52.1(2) . . . . ?
